data_9005736
loop_
_publ_author_name
'Brigatti M F'
'Caprilli E'
'Funiciello R'
'Giordano G'
'Mottana A'
'Poppi L'

_publ_section_title
;
 Crystal chemisty of ferroan phlogopites from the Albano maar lake
 (Colli Albani volcano, central Italy)
 Sample: 8A
;
_journal_name_full 'European Journal of Mineralogy'
_journal_page_first 611
_journal_page_last 621
_journal_paper_doi 10.1127/0935-1221/2005/0017-0611
_journal_volume 17
_journal_year 2006
_chemical_compound_source 'Colli Albani volcano, central Italy'
_chemical_formula_sum 'Al1.364 Ba0.023 Cr0.003 Fe1.287 K0.976 Mg1.08 Mn0.009 O12 Si2.84 Ti0.381'
_chemical_name_mineral Phlogopite
_space_group_IT_number 15
_symmetry_space_group_name_Hall '-C 2yc'
_symmetry_space_group_name_H-M 'C 1 2/c 1'
_cell_angle_alpha 90
_cell_angle_beta 95.17
_cell_angle_gamma 90
_cell_formula_units_Z 4
_cell_length_a 5.334
_cell_length_b 9.240
_cell_length_c 20.064
_cell_volume 984.854
_database_code_amcsd 0007127
_exptl_crystal_density_diffrn 3.149
_cod_original_formula_sum 'Ba.023 K.976 Al1.364 Ti.381 Cr.003 Fe1.287 Mg1.08 Mn.009 Si2.84 O12'
_cod_database_code 9005736

loop_
_space_group_symop_operation_xyz
x,y,z
1/2+x,1/2+y,z
x,-y,1/2+z
1/2+x,1/2-y,1/2+z
-x,y,1/2-z
1/2-x,1/2+y,1/2-z
-x,-y,-z
1/2-x,1/2-y,-z

loop_
_atom_site_aniso_label
_atom_site_aniso_U_11
_atom_site_aniso_U_22
_atom_site_aniso_U_33
_atom_site_aniso_U_12
_atom_site_aniso_U_13
_atom_site_aniso_U_23
BaA 0.02731 0.02725 0.03439 0.00000 0.00323 0.00000
KA 0.02731 0.02725 0.03439 0.00000 0.00323 0.00000
AlM1 0.00643 0.00692 0.01214 0.00149 0.00161 0.00094
TiM1 0.00643 0.00692 0.01214 0.00149 0.00161 0.00094
Cr3+M1 0.00643 0.00692 0.01214 0.00149 0.00161 0.00094
Fe2+M1 0.00643 0.00692 0.01214 0.00149 0.00161 0.00094
MgM1 0.00643 0.00692 0.01214 0.00149 0.00161 0.00094
MnM1 0.00643 0.00692 0.01214 0.00149 0.00161 0.00094
AlM2 0.01330 0.00908 0.01214 0.00647 0.00054 0.00374
TiM2 0.01330 0.00908 0.01214 0.00647 0.00054 0.00374
Cr3+M2 0.01330 0.00908 0.01214 0.00647 0.00054 0.00374
Fe2+M2 0.01330 0.00908 0.01214 0.00647 0.00054 0.00374
MgM2 0.01330 0.00908 0.01214 0.00647 0.00054 0.00374
MnM2 0.01330 0.00908 0.01214 0.00647 0.00054 0.00374
SiT1 0.00672 0.00779 0.00809 0.00025 0.00054 -0.00094
AlT1 0.00672 0.00779 0.00809 0.00025 0.00054 -0.00094
SiT2 0.00629 0.00735 0.01011 0.00025 0.00108 0.00094
AlT2 0.00629 0.00735 0.01011 0.00025 0.00108 0.00094
O1 0.01644 0.02465 0.01416 -0.00671 -0.00161 0.00187
O2 0.01630 0.02206 0.01618 0.00721 -0.00054 0.00094
O22 0.02788 0.01298 0.01416 0.00174 0.00430 -0.00187
O3 0.01072 0.01211 0.01416 0.00647 -0.00108 -0.00187
O32 0.01244 0.01427 0.00809 0.00845 0.00269 0.00094
O4 0.01372 0.01254 0.01011 0.01194 0.00108 0.00094

loop_
_atom_site_label
_atom_site_fract_x
_atom_site_fract_y
_atom_site_fract_z
_atom_site_occupancy
_atom_site_U_iso_or_equiv
_atom_site_type_symbol
_atom_site_attached_hydrogens
BaA 0.00000 0.08460 0.25000 0.02300 0.02951 Ba 0
KA 0.00000 0.08460 0.25000 0.97600 0.02951 K 0
AlM1 0.75000 0.25000 0.00000 0.06800 0.00861 Al 0
TiM1 0.75000 0.25000 0.00000 0.12700 0.00861 Ti 0
Cr3+M1 0.75000 0.25000 0.00000 0.00100 0.00861 Cr 0
Fe2+M1 0.75000 0.25000 0.00000 0.42900 0.00861 Fe 0
MgM1 0.75000 0.25000 0.00000 0.36000 0.00861 Mg 0
MnM1 0.75000 0.25000 0.00000 0.00300 0.00861 Mn 0
AlM2 0.23910 0.07947 -0.00008 0.06800 0.01153 Al 0
TiM2 0.23910 0.07947 -0.00008 0.12700 0.01153 Ti 0
Cr3+M2 0.23910 0.07947 -0.00008 0.00100 0.01153 Cr 0
Fe2+M2 0.23910 0.07947 -0.00008 0.42900 0.01153 Fe 0
MgM2 0.23910 0.07947 -0.00008 0.36000 0.01153 Mg 0
MnM2 0.23910 0.07947 -0.00008 0.00300 0.01153 Mn 0
SiT1 0.46150 0.25020 0.13809 0.71000 0.00735 Si 0
AlT1 0.46150 0.25020 0.13809 0.29000 0.00735 Al 0
SiT2 0.96430 0.41730 0.13824 0.71000 0.00785 Si 0
AlT2 0.96430 0.41730 0.13824 0.29000 0.00785 Al 0
O1 0.73920 0.31630 0.16560 1.00000 0.01849 O 0
O2 0.23870 0.34980 0.16710 1.00000 0.01811 O 0
O22 0.43940 0.08390 0.16710 1.00000 0.01773 O 0
O3 0.42850 0.24690 0.05430 1.00000 0.01203 O 0
O32 0.93930 0.41740 0.05468 1.00000 0.01153 O 0
O4 0.93440 0.07970 0.05068 1.00000 0.01191 O 0

loop_
_cod_changelog_entry_id
_cod_changelog_entry_author
_cod_changelog_entry_date
_cod_changelog_entry_text
1
;cod-tools version 3.8.0
Id: cif_guess_AMCSD_atom_types 9581 2023-05-17 12:35:41Z saulius
;
2023-05-23T09:13:36+03:00
;Derived atom types and hydrogen counts
from atom names that follow the AMCSD naming convention
(Wat == water, O-H == hydroxyl).
;

loop_
_cod_related_entry_id
_cod_related_entry_database
_cod_related_entry_code
1 AMCSD 0007127
